data_7135221
loop_
_publ_author_name
'Sheng, Daopeng'
'Zhai, Fuwan'
'Li, Baoyu'
'Guo, Chenglong'
'Hou, Minglei'
'Jin, Yusheng'
'Zhang, Yugang'
'Zhang, Mingxing'
'Shen, Nannan'
'Diwu, Juan'
'Li, Jie'
'Wang, Shuao'

_publ_section_title
;
 Correlation between coordination environments and sorption selectivity to
 <sup>99</sup>TcO<sub>4</sub><sup>-</sup> in two-dimensional metal-organic
 frameworks.
;
_journal_issue 82
_journal_name_full 'Chemical communications (Cambridge, England)'
_journal_page_first 16082
_journal_page_last 16085
_journal_paper_doi 10.1039/d5cc03326h
_journal_volume 61
_journal_year 2025
_chemical_formula_sum 'C33 H24 N6 Ni O3'
_chemical_formula_weight 611.29
_space_group_crystal_system trigonal
_space_group_IT_number 148
_space_group_name_Hall '-R 3'
_space_group_name_H-M_alt 'R -3 :H'
_atom_sites_solution_hydrogens geom
_audit_creation_method SHELXL-2018/3
_audit_update_record
;
2025-04-10 deposited with the CCDC.	2025-08-18 downloaded from the CCDC.
;
_cell_angle_alpha 90
_cell_angle_beta 90
_cell_angle_gamma 120
_cell_formula_units_Z 6
_cell_length_a 18.4326(5)
_cell_length_b 18.4326(5)
_cell_length_c 19.6463(12)
_cell_measurement_reflns_used 2960
_cell_measurement_temperature 296(2)
_cell_measurement_theta_max 21.96
_cell_measurement_theta_min 2.413
_cell_volume 5780.8(4)
_computing_structure_refinement 'SHELXL-2018/3 (Sheldrick, 2018)'
_computing_structure_solution 'SHELXT 2018/2 (Sheldrick, 2018)'
_diffrn_ambient_temperature 296(2)
_diffrn_measured_fraction_theta_full 0.998
_diffrn_measured_fraction_theta_max 0.994
_diffrn_measurement_device_type 'Bruker APEX3'
_diffrn_radiation_type MoK\a
_diffrn_radiation_wavelength 0.71073
_diffrn_reflns_av_R_equivalents 0.0890
_diffrn_reflns_av_unetI/netI 0.0742
_diffrn_reflns_Laue_measured_fraction_full 0.998
_diffrn_reflns_Laue_measured_fraction_max 0.994
_diffrn_reflns_limit_h_max 22
_diffrn_reflns_limit_h_min -18
_diffrn_reflns_limit_k_max 18
_diffrn_reflns_limit_k_min -23
_diffrn_reflns_limit_l_max 24
_diffrn_reflns_limit_l_min -24
_diffrn_reflns_number 13642
_diffrn_reflns_point_group_measured_fraction_full 0.998
_diffrn_reflns_point_group_measured_fraction_max 0.994
_diffrn_reflns_theta_full 25.242
_diffrn_reflns_theta_max 26.425
_diffrn_reflns_theta_min 2.210
_exptl_absorpt_coefficient_mu 0.538
_exptl_absorpt_correction_type multi-scan
_exptl_crystal_colour green
_exptl_crystal_density_diffrn 1.054
_exptl_crystal_density_method 'not measured'
_exptl_crystal_description 'hexagonal block'
_exptl_crystal_F_000 1896
_exptl_crystal_recrystallization_method 'Re-crystallisation from solvent: water'
_exptl_crystal_size_max 0.2
_exptl_crystal_size_mid 0.2
_exptl_crystal_size_min 0.15
_exptl_transmission_factor_max 0.922
_exptl_transmission_factor_min 0.898
_refine_diff_density_max 0.878
_refine_diff_density_min -0.448
_refine_diff_density_rms 0.116
_refine_ls_extinction_method none
_refine_ls_goodness_of_fit_ref 0.981
_refine_ls_hydrogen_treatment constr
_refine_ls_matrix_type full
_refine_ls_number_parameters 120
_refine_ls_number_reflns 2631
_refine_ls_number_restraints 0
_refine_ls_restrained_S_all 0.981
_refine_ls_R_factor_all 0.1419
_refine_ls_R_factor_gt 0.0833
_refine_ls_shift/su_max 0.000
_refine_ls_shift/su_mean 0.000
_refine_ls_structure_factor_coef Fsqd
_refine_ls_weighting_details 'w=1/[\s^2^(Fo^2^)+(0.2000P)^2^] where P=(Fo^2^+2Fc^2^)/3'
_refine_ls_weighting_scheme calc
_refine_ls_wR_factor_gt 0.2430
_refine_ls_wR_factor_ref 0.2864
_reflns_Friedel_coverage 0.000
_reflns_number_gt 1466
_reflns_number_total 2631
_reflns_threshold_expression 'I > 2\s(I)'
_cod_data_source_file d5cc03326h2.cif
_cod_data_source_block a_a_sq
_cod_original_cell_volume 5780.8(5)
_cod_database_code 7135221
_shelx_shelxl_version_number 2018/3
_shelx_space_group_comment
;
The symmetry employed for this shelxl refinement is uniquely defined
by the following loop, which should always be used as a source of
symmetry information in preference to the above space-group names.
They are only intended as comments.
;

loop_
_space_group_symop_operation_xyz
'x, y, z'
'-y, x-y, z'
'-x+y, -x, z'
'x+2/3, y+1/3, z+1/3'
'-y+2/3, x-y+1/3, z+1/3'
'-x+y+2/3, -x+1/3, z+1/3'
'x+1/3, y+2/3, z+2/3'
'-y+1/3, x-y+2/3, z+2/3'
'-x+y+1/3, -x+2/3, z+2/3'
'-x, -y, -z'
'y, -x+y, -z'
'x-y, x, -z'
'-x+2/3, -y+1/3, -z+1/3'
'y+2/3, -x+y+1/3, -z+1/3'
'x-y+2/3, x+1/3, -z+1/3'
'-x+1/3, -y+2/3, -z+2/3'
'y+1/3, -x+y+2/3, -z+2/3'
'x-y+1/3, x+2/3, -z+2/3'

loop_
_atom_site_label
_atom_site_type_symbol
_atom_site_fract_x
_atom_site_fract_y
_atom_site_fract_z
_atom_site_U_iso_or_equiv
_atom_site_adp_type
_atom_site_occupancy
_atom_site_site_symmetry_order
_atom_site_calc_flag
_atom_site_refinement_flags_posn
_atom_site_refinement_flags_adp
_atom_site_refinement_flags_occupancy
_atom_site_disorder_assembly
_atom_site_disorder_group
Ni1 Ni 0.666667 0.333333 0.46547(5) 0.0570(5) Uani 1 3 d S T P . .
N2 N 0.8288(2) 0.5608(2) 0.56291(19) 0.0537(10) Uiso 1 1 d . . . . .
N1 N 0.7535(2) 0.4332(2) 0.5215(2) 0.0558(10) Uiso 1 1 d . . . . .
C4 C 0.8614(3) 0.6489(3) 0.5714(2) 0.0513(11) Uani 1 1 d . . . . .
C7 C 0.9268(3) 0.8199(3) 0.5858(2) 0.0526(11) Uani 1 1 d . . . . .
C6 C 0.9687(3) 0.7811(3) 0.6121(3) 0.0627(13) Uani 1 1 d . . . . .
H6 H 1.019529 0.813436 0.634301 0.075 Uiso 1 1 calc R U . . .
O1 O 0.7628(3) 0.3497(3) 0.3977(2) 0.0975(14) Uani 1 1 d . . . . .
C5 C 0.9369(3) 0.6960(3) 0.6061(3) 0.0642(14) Uani 1 1 d . . . . .
H5 H 0.965111 0.670602 0.624726 0.077 Uiso 1 1 calc R U . . .
C10 C 0.9634(3) 0.9127(3) 0.5896(2) 0.0507(11) Uani 1 1 d . . . . .
C11 C 0.9143(3) 0.9482(3) 0.5901(2) 0.0526(12) Uani 1 1 d . . . . .
H11 H 0.856331 0.913924 0.590691 0.063 Uiso 1 1 calc R U . . .
C9 C 0.8195(3) 0.6859(3) 0.5465(3) 0.0644(14) Uani 1 1 d . . . . .
H9 H 0.768192 0.654114 0.524851 0.077 Uiso 1 1 calc R U . . .
C8 C 0.8536(3) 0.7711(3) 0.5537(3) 0.0621(14) Uani 1 1 d . . . . .
H8 H 0.824859 0.796097 0.535505 0.074 Uiso 1 1 calc R U . . .
C1 C 0.7716(3) 0.5119(3) 0.5157(3) 0.0695(15) Uani 1 1 d . . . . .
H1 H 0.748136 0.531134 0.483545 0.083 Uiso 1 1 calc R U . . .
C2 C 0.8491(4) 0.5104(3) 0.5987(3) 0.0760(16) Uani 1 1 d . . . . .
H2 H 0.887570 0.526427 0.634153 0.091 Uiso 1 1 calc R U . . .
C3 C 0.8031(3) 0.4335(3) 0.5731(3) 0.0748(16) Uani 1 1 d . . . . .
H3 H 0.804718 0.386567 0.588354 0.090 Uiso 1 1 calc R U . . .

loop_
_atom_site_aniso_label
_atom_site_aniso_U_11
_atom_site_aniso_U_22
_atom_site_aniso_U_33
_atom_site_aniso_U_23
_atom_site_aniso_U_13
_atom_site_aniso_U_12
Ni1 0.0519(6) 0.0519(6) 0.0673(8) 0.000 0.000 0.0259(3)
C4 0.048(2) 0.037(2) 0.064(3) 0.002(2) 0.001(2) 0.017(2)
C7 0.050(3) 0.048(3) 0.059(3) 0.007(2) 0.003(2) 0.024(2)
C6 0.050(3) 0.049(3) 0.084(4) -0.006(2) -0.013(2) 0.021(2)
O1 0.107(3) 0.120(4) 0.081(3) 0.011(3) 0.027(2) 0.068(3)
C5 0.055(3) 0.052(3) 0.089(4) -0.002(3) -0.010(3) 0.029(2)
C10 0.047(3) 0.047(2) 0.058(3) 0.000(2) -0.004(2) 0.024(2)
C11 0.048(2) 0.046(3) 0.058(3) 0.003(2) -0.001(2) 0.019(2)
C9 0.052(3) 0.045(3) 0.092(4) -0.002(2) -0.019(3) 0.021(2)
C8 0.049(3) 0.048(3) 0.091(4) 0.004(2) -0.012(3) 0.026(2)
C1 0.060(3) 0.050(3) 0.096(4) 0.003(3) -0.018(3) 0.025(2)
C2 0.088(4) 0.056(3) 0.082(4) 0.003(3) -0.026(3) 0.035(3)
C3 0.078(4) 0.047(3) 0.093(4) -0.003(3) -0.019(3) 0.027(3)

loop_
_atom_type_symbol
_atom_type_description
_atom_type_scat_dispersion_real
_atom_type_scat_dispersion_imag
_atom_type_scat_source
C C 0.0033 0.0016 'International Tables Vol C Tables 4.2.6.8 and 6.1.1.4'
H H 0.0000 0.0000 'International Tables Vol C Tables 4.2.6.8 and 6.1.1.4'
N N 0.0061 0.0033 'International Tables Vol C Tables 4.2.6.8 and 6.1.1.4'
O O 0.0106 0.0060 'International Tables Vol C Tables 4.2.6.8 and 6.1.1.4'
Ni Ni 0.3393 1.1124 'International Tables Vol C Tables 4.2.6.8 and 6.1.1.4'

loop_
_geom_angle_atom_site_label_1
_geom_angle_atom_site_label_2
_geom_angle_atom_site_label_3
_geom_angle
_geom_angle_site_symmetry_1
_geom_angle_site_symmetry_3
_geom_angle_publ_flag
N1 Ni1 N1 93.92(15) 3_665 . ?
N1 Ni1 N1 93.92(15) 3_665 2_655 ?
N1 Ni1 N1 93.92(15) . 2_655 ?
N1 Ni1 O1 91.89(17) 3_665 . ?
N1 Ni1 O1 89.29(18) . . ?
N1 Ni1 O1 173.15(16) 2_655 . ?
N1 Ni1 O1 89.29(18) 3_665 3_665 ?
N1 Ni1 O1 173.15(16) . 3_665 ?
N1 Ni1 O1 91.89(17) 2_655 3_665 ?
O1 Ni1 O1 84.55(19) . 3_665 ?
N1 Ni1 O1 173.15(16) 3_665 2_655 ?
N1 Ni1 O1 91.89(17) . 2_655 ?
N1 Ni1 O1 89.29(18) 2_655 2_655 ?
O1 Ni1 O1 84.55(19) . 2_655 ?
O1 Ni1 O1 84.55(19) 3_665 2_655 ?
C1 N2 C2 106.8(4) . . ?
C1 N2 C4 125.5(4) . . ?
C2 N2 C4 127.8(4) . . ?
C1 N1 C3 105.0(4) . . ?
C1 N1 Ni1 126.3(3) . . ?
C3 N1 Ni1 128.6(3) . . ?
C9 C4 C5 120.4(4) . . ?
C9 C4 N2 120.6(4) . . ?
C5 C4 N2 119.0(4) . . ?
C8 C7 C6 117.4(4) . . ?
C8 C7 C10 121.1(4) . . ?
C6 C7 C10 121.4(4) . . ?
C7 C6 C5 121.7(4) . . ?
C4 C5 C6 118.3(4) . . ?
C11 C10 C11 118.5(5) . 2_765 ?
C11 C10 C7 121.6(4) . . ?
C11 C10 C7 119.9(4) 2_765 . ?
C10 C11 C10 121.5(5) . 3_675 ?
C4 C9 C8 119.3(4) . . ?
C7 C8 C9 122.9(4) . . ?
N1 C1 N2 110.9(4) . . ?
C3 C2 N2 106.6(5) . . ?
N1 C3 C2 110.7(5) . . ?

loop_
_geom_bond_atom_site_label_1
_geom_bond_atom_site_label_2
_geom_bond_distance
_geom_bond_site_symmetry_2
_geom_bond_publ_flag
Ni1 N1 2.054(4) 3_665 ?
Ni1 N1 2.054(4) . ?
Ni1 N1 2.054(4) 2_655 ?
Ni1 O1 2.113(4) . ?
Ni1 O1 2.113(4) 3_665 ?
Ni1 O1 2.113(4) 2_655 ?
N2 C1 1.354(6) . ?
N2 C2 1.358(6) . ?
N2 C4 1.431(6) . ?
N1 C1 1.322(6) . ?
N1 C3 1.362(6) . ?
C4 C9 1.352(7) . ?
C4 C5 1.396(7) . ?
C7 C8 1.347(7) . ?
C7 C6 1.387(6) . ?
C7 C10 1.495(6) . ?
C6 C5 1.379(7) . ?
C10 C11 1.358(6) . ?
C10 C11 1.420(6) 2_765 ?
C9 C8 1.377(7) . ?
C2 C3 1.334(7) . ?
